data_4319465
loop_
_publ_author_name
'Patricia M. van der Werff'
'Stuart R. Batten'
'Paul Jensen'
'Boujemaa Moubaraki'
'Keith S. Murray'

_publ_contact_author
;
     Prof. K.S. Murray
     Department of Chemistry
     PO Box 23
     Monash University 3800
     AUSTRALIA
;
_publ_contact_author_email 'Keith.S.Murray@sci.monash.edu.au '
_publ_contact_author_fax ' +61 3 9905 4597 '
_publ_contact_author_phone ' +61 3 9905 4512 '
_publ_section_title
;
 Cation Templation of Anionic Metal Dicyanamide Networks
;
_journal_name_full 'Inorganic Chemistry'
_journal_page_first 1718
_journal_page_last 1722
_journal_paper_doi 10.1021/ic000978x
_journal_volume 40
_journal_year 2001
_chemical_formula_moiety (Ph4P)(Mn(dca)3)
_chemical_formula_sum 'C30 H20 Mn N9 P'
_chemical_formula_weight 592.46
_chemical_name_common (Ph4P)(Mn(dca)3)
_chemical_name_systematic
;
  tetraphenylphosphonium manganese(II) tris(dicyanamide)
;
_space_group_IT_number 13
_symmetry_cell_setting monoclinic
_symmetry_space_group_name_Hall '-P 2yac'
_symmetry_space_group_name_H-M 'P 1 2/n 1'
_atom_sites_solution_hydrogens geom
_atom_sites_solution_primary direct
_atom_sites_solution_secondary difmap
_audit_creation_method SHELXL-97
_cell_angle_alpha 90.00
_cell_angle_beta 98.731(1)
_cell_angle_gamma 90.00
_cell_formula_units_Z 2
_cell_length_a 13.2564(3)
_cell_length_b 7.5742(1)
_cell_length_c 14.2386(3)
_cell_measurement_temperature 123(2)
_cell_volume 1413.08(5)
_computing_structure_refinement 'SHELXL-97 (Sheldrick, 1997)'
_computing_structure_solution 'SHELXS-97 (Sheldrick, 1990)'
_diffrn_ambient_temperature 123(2)
_diffrn_measured_fraction_theta_full 0.996
_diffrn_measured_fraction_theta_max 0.828
_diffrn_measurement_device_type 'Nonius KappaCCD'
_diffrn_measurement_method 'Phi-scans and Omega-scans'
_diffrn_radiation_monochromator graphite
_diffrn_radiation_source 'fine-focus sealed tube'
_diffrn_radiation_type MoK\a
_diffrn_radiation_wavelength 0.71073
_diffrn_reflns_av_R_equivalents 0.025
_diffrn_reflns_av_sigmaI/netI 0.0280
_diffrn_reflns_limit_h_max 17
_diffrn_reflns_limit_h_min -17
_diffrn_reflns_limit_k_max 10
_diffrn_reflns_limit_k_min -8
_diffrn_reflns_limit_l_max 18
_diffrn_reflns_limit_l_min -18
_diffrn_reflns_number 19791
_diffrn_reflns_theta_full 27.50
_diffrn_reflns_theta_max 30.50
_diffrn_reflns_theta_min 1.96
_exptl_absorpt_coefficient_mu 0.561
_exptl_absorpt_correction_T_max 0.935
_exptl_absorpt_correction_T_min 0.902
_exptl_absorpt_correction_type Face-indexed
_exptl_crystal_colour Colorless
_exptl_crystal_density_diffrn 1.392
_exptl_crystal_density_method 'not measured'
_exptl_crystal_description Prismatic
_exptl_crystal_F_000 606
_exptl_crystal_size_max 0.28
_exptl_crystal_size_mid 0.20
_exptl_crystal_size_min 0.14
_refine_diff_density_max 0.308
_refine_diff_density_min -0.295
_refine_diff_density_rms 0.045
_refine_ls_extinction_method none
_refine_ls_goodness_of_fit_ref 1.048
_refine_ls_hydrogen_treatment mixed
_refine_ls_matrix_type full
_refine_ls_number_parameters 200
_refine_ls_number_reflns 3574
_refine_ls_number_restraints 0
_refine_ls_restrained_S_all 1.048
_refine_ls_R_factor_all 0.0359
_refine_ls_R_factor_gt 0.0293
_refine_ls_shift/su_max 0.001
_refine_ls_shift/su_mean 0.000
_refine_ls_structure_factor_coef Fsqd
_refine_ls_weighting_details 'calc w=1/[\s^2^(Fo^2^)+(0.0173P)^2^+0.7780P] where P=(Fo^2^+2Fc^2^)/3'
_refine_ls_weighting_scheme calc
_refine_ls_wR_factor_gt 0.0632
_refine_ls_wR_factor_ref 0.0650
_reflns_number_gt 3207
_reflns_number_total 3574
_reflns_threshold_expression >2sigma(I)
_cod_data_source_file ic000978x_1.cif
_cod_data_source_block Ph4Pmndca3
_cod_depositor_comments
;
The following automatic conversions were performed:

'_symmetry_cell_setting' value 'Monoclinic' changed to 'monoclinic'
according to the built-in table from CIF Core dictionary named
'cif_core.dic' version 2.4.1 from 2010-06-29.

Automatic conversion script
Id: cif_fix_values 1646 2011-03-28 12:23:43Z adriana 
;
_cod_database_code 4319465

loop_
_symmetry_equiv_pos_as_xyz
'x, y, z'
'-x+1/2, y, -z+1/2'
'-x, -y, -z'
'x-1/2, -y, z-1/2'

loop_
_atom_site_label
_atom_site_type_symbol
_atom_site_fract_x
_atom_site_fract_y
_atom_site_fract_z
_atom_site_U_iso_or_equiv
_atom_site_adp_type
_atom_site_occupancy
_atom_site_symmetry_multiplicity
_atom_site_calc_flag
_atom_site_refinement_flags
_atom_site_disorder_assembly
_atom_site_disorder_group
Mn1 Mn 0.2500 0.46057(3) 0.2500 0.01442(7) Uani 1 2 d S . .
P1 P -0.2500 0.28106(6) 0.2500 0.01619(10) Uani 1 2 d S . .
N1 N 0.32002(9) 0.24508(14) 0.17625(8) 0.0230(2) Uani 1 1 d . . .
N2 N 0.35615(10) -0.04057(14) 0.10636(8) 0.0274(3) Uani 1 1 d . . .
N3 N 0.31922(9) -0.32718(14) 0.17459(8) 0.0250(2) Uani 1 1 d . . .
N7 N 0.11723(9) 0.46347(16) 0.12969(9) 0.0300(3) Uani 1 1 d . . .
N8 N -0.05862(18) 0.4666(4) 0.04061(16) 0.0308(5) Uani 0.50 1 d P . .
C1 C 0.33451(10) 0.10729(16) 0.14610(8) 0.0184(2) Uani 1 1 d . . .
C2 C 0.33397(10) -0.18919(16) 0.14570(9) 0.0188(2) Uani 1 1 d . . .
C5 C 0.0352(2) 0.4658(3) 0.08417(18) 0.0202(5) Uani 0.50 1 d P . .
C6 C -0.0864(2) 0.5029(3) -0.0493(2) 0.0205(5) Uani 0.50 1 d P . .
C7 C -0.17070(9) 0.14158(16) 0.19001(8) 0.0178(2) Uani 1 1 d . . .
C8 C -0.06512(10) 0.16339(19) 0.20128(9) 0.0240(3) Uani 1 1 d . . .
H8 H -0.0332 0.2547 0.2409 0.029 Uiso 1 1 calc R . .
C9 C -0.00704(11) 0.0507(2) 0.15422(10) 0.0283(3) Uani 1 1 d . . .
H9 H 0.0649 0.0652 0.1616 0.034 Uiso 1 1 calc R . .
C10 C -0.05336(11) -0.08259(18) 0.09660(10) 0.0254(3) Uani 1 1 d . . .
H10 H -0.0131 -0.1594 0.0648 0.030 Uiso 1 1 calc R . .
C11 C -0.15858(11) -0.10428(18) 0.08515(10) 0.0267(3) Uani 1 1 d . . .
H11 H -0.1902 -0.1956 0.0454 0.032 Uiso 1 1 calc R . .
C12 C -0.21728(10) 0.00722(18) 0.13173(10) 0.0237(3) Uani 1 1 d . . .
H12 H -0.2892 -0.0076 0.1241 0.028 Uiso 1 1 calc R . .
C13 C -0.32522(9) 0.42850(16) 0.16908(9) 0.0179(2) Uani 1 1 d . . .
C14 C -0.32346(10) 0.42329(17) 0.07169(9) 0.0200(3) Uani 1 1 d . . .
H14 H -0.2889 0.3309 0.0446 0.024 Uiso 1 1 calc R . .
C15 C -0.37320(11) 0.55562(17) 0.01447(9) 0.0246(3) Uani 1 1 d . . .
H15 H -0.3733 0.5527 -0.0522 0.029 Uiso 1 1 calc R . .
C16 C -0.42249(10) 0.69136(17) 0.05423(10) 0.0252(3) Uani 1 1 d . . .
H16 H -0.4551 0.7821 0.0147 0.030 Uiso 1 1 calc R . .
C17 C -0.42465(10) 0.69609(17) 0.15127(10) 0.0241(3) Uani 1 1 d . . .
H17 H -0.4592 0.7889 0.1780 0.029 Uiso 1 1 calc R . .
C18 C -0.37617(10) 0.56482(17) 0.20895(9) 0.0226(3) Uani 1 1 d . . .
H18 H -0.3775 0.5672 0.2755 0.027 Uiso 1 1 calc R . .

loop_
_atom_site_aniso_label
_atom_site_aniso_U_11
_atom_site_aniso_U_22
_atom_site_aniso_U_33
_atom_site_aniso_U_23
_atom_site_aniso_U_13
_atom_site_aniso_U_12
Mn1 0.01622(13) 0.00829(12) 0.01720(13) 0.000 -0.00239(10) 0.000
P1 0.0156(2) 0.0172(2) 0.0159(2) 0.000 0.00260(16) 0.000
N1 0.0334(6) 0.0138(5) 0.0220(5) 0.0009(4) 0.0046(5) 0.0029(4)
N2 0.0473(8) 0.0124(5) 0.0260(6) 0.0004(4) 0.0170(5) 0.0020(5)
N3 0.0293(6) 0.0141(5) 0.0336(6) -0.0008(4) 0.0111(5) -0.0017(4)
N7 0.0287(7) 0.0269(6) 0.0295(6) 0.0035(5) -0.0112(5) -0.0004(5)
N8 0.0188(11) 0.0488(16) 0.0225(12) 0.0061(11) -0.0040(9) 0.0011(10)
C1 0.0238(6) 0.0149(6) 0.0165(6) 0.0040(4) 0.0035(5) -0.0002(5)
C2 0.0225(6) 0.0144(6) 0.0201(6) -0.0040(4) 0.0055(5) 0.0012(5)
C5 0.0245(14) 0.0169(12) 0.0180(12) 0.0005(10) -0.0007(11) 0.0013(10)
C6 0.0160(13) 0.0154(12) 0.0277(14) -0.0006(10) -0.0051(11) 0.0005(9)
C7 0.0186(6) 0.0183(6) 0.0170(6) 0.0007(4) 0.0039(5) 0.0008(5)
C8 0.0203(6) 0.0292(7) 0.0227(6) -0.0074(5) 0.0035(5) -0.0026(5)
C9 0.0189(6) 0.0362(8) 0.0306(7) -0.0070(6) 0.0064(5) -0.0004(6)
C10 0.0290(7) 0.0235(7) 0.0254(7) -0.0018(5) 0.0100(6) 0.0043(5)
C11 0.0296(7) 0.0192(7) 0.0312(7) -0.0062(5) 0.0046(6) -0.0025(5)
C12 0.0189(6) 0.0206(6) 0.0316(7) -0.0036(5) 0.0037(5) -0.0025(5)
C13 0.0157(6) 0.0184(6) 0.0192(6) 0.0012(4) 0.0016(5) -0.0012(4)
C14 0.0220(6) 0.0183(6) 0.0197(6) -0.0013(5) 0.0031(5) -0.0034(5)
C15 0.0307(7) 0.0219(7) 0.0202(6) 0.0032(5) 0.0011(5) -0.0054(5)
C16 0.0233(7) 0.0183(6) 0.0316(7) 0.0061(5) -0.0034(6) -0.0046(5)
C17 0.0193(6) 0.0194(6) 0.0332(7) -0.0017(5) 0.0030(5) 0.0005(5)
C18 0.0216(6) 0.0248(7) 0.0216(6) -0.0016(5) 0.0043(5) 0.0009(5)

loop_
_atom_type_symbol
_atom_type_description
_atom_type_scat_dispersion_real
_atom_type_scat_dispersion_imag
_atom_type_scat_source
Mn Mn 0.3368 0.7283 'International Tables Vol C Tables 4.2.6.8 and 6.1.1.4'
P P 0.1023 0.0942 'International Tables Vol C Tables 4.2.6.8 and 6.1.1.4'
N N 0.0061 0.0033 'International Tables Vol C Tables 4.2.6.8 and 6.1.1.4'
C C 0.0033 0.0016 'International Tables Vol C Tables 4.2.6.8 and 6.1.1.4'
H H 0.0000 0.0000 'International Tables Vol C Tables 4.2.6.8 and 6.1.1.4'

loop_
_geom_angle_atom_site_label_1
_geom_angle_atom_site_label_2
_geom_angle_atom_site_label_3
_geom_angle
_geom_angle_site_symmetry_1
_geom_angle_site_symmetry_3
_geom_angle_publ_flag
N3 Mn1 N3 86.58(6) 1_565 2_565 ?
N3 Mn1 N1 94.06(4) 1_565 . ?
N3 Mn1 N1 179.15(4) 2_565 . ?
N3 Mn1 N1 179.15(4) 1_565 2 ?
N3 Mn1 N1 94.06(4) 2_565 2 ?
N1 Mn1 N1 85.30(6) . 2 ?
N3 Mn1 N7 87.57(4) 1_565 . ?
N3 Mn1 N7 91.62(5) 2_565 . ?
N1 Mn1 N7 88.97(4) . . ?
N1 Mn1 N7 91.85(4) 2 . ?
N3 Mn1 N7 91.61(5) 1_565 2 ?
N3 Mn1 N7 87.57(4) 2_565 2 ?
N1 Mn1 N7 91.85(4) . 2 ?
N1 Mn1 N7 88.97(4) 2 2 ?
N7 Mn1 N7 178.89(6) . 2 ?
C13 P1 C13 103.03(8) 2_455 . ?
C13 P1 C7 111.67(5) 2_455 2_455 ?
C13 P1 C7 111.30(6) . 2_455 ?
C13 P1 C7 111.30(6) 2_455 . ?
C13 P1 C7 111.67(5) . . ?
C7 P1 C7 107.91(8) 2_455 . ?
C1 N1 Mn1 160.93(11) . . ?
C1 N2 C2 118.23(11) . . ?
C2 N3 Mn1 160.15(10) . 1_545 ?
C5 N7 C6 46.41(17) . 3_565 ?
C5 N7 Mn1 164.47(17) . . ?
C6 N7 Mn1 148.14(17) 3_565 . ?
C5 N8 C6 125.0(2) . . ?
C5 N8 C5 99.50(19) . 3_565 ?
C6 N8 C5 25.56(15) . 3_565 ?
C5 N8 C6 25.38(15) . 3_565 ?
C6 N8 C6 99.68(18) . 3_565 ?
C5 N8 C6 74.13(14) 3_565 3_565 ?
N1 C1 N2 174.34(13) . . ?
N3 C2 N2 173.87(13) . . ?
C6 C5 N7 67.1(3) 3_565 . ?
C6 C5 N8 117.7(3) 3_565 . ?
N7 C5 N8 175.1(3) . . ?
C6 C5 N8 37.3(2) 3_565 3_565 ?
N7 C5 N8 104.4(2) . 3_565 ?
N8 C5 N8 80.50(18) . 3_565 ?
C5 C6 N7 66.5(3) 3_565 3_565 ?
C5 C6 N8 117.2(3) 3_565 . ?
N7 C6 N8 176.2(3) 3_565 . ?
C5 C6 N8 36.9(2) 3_565 3_565 ?
N7 C6 N8 103.4(2) 3_565 3_565 ?
N8 C6 N8 80.32(18) . 3_565 ?
C8 C7 C12 120.03(12) . . ?
C8 C7 P1 121.71(10) . . ?
C12 C7 P1 118.26(10) . . ?
C9 C8 C7 119.49(12) . . ?
C10 C9 C8 120.39(13) . . ?
C9 C10 C11 120.19(12) . . ?
C12 C11 C10 119.94(12) . . ?
C11 C12 C7 119.96(12) . . ?
C14 C13 C18 120.47(12) . . ?
C14 C13 P1 122.05(10) . . ?
C18 C13 P1 116.99(9) . . ?
C13 C14 C15 118.99(12) . . ?
C16 C15 C14 120.40(12) . . ?
C15 C16 C17 120.60(12) . . ?
C18 C17 C16 119.65(12) . . ?
C17 C18 C13 119.88(12) . . ?

loop_
_geom_bond_atom_site_label_1
_geom_bond_atom_site_label_2
_geom_bond_distance
_geom_bond_site_symmetry_2
_geom_bond_publ_flag
Mn1 N3 2.2087(11) 1_565 ?
Mn1 N3 2.2087(11) 2_565 ?
Mn1 N1 2.2190(11) . ?
Mn1 N1 2.2190(11) 2 ?
Mn1 N7 2.2621(11) . ?
Mn1 N7 2.2622(11) 2 ?
P1 C13 1.7945(13) 2_455 ?
P1 C13 1.7945(13) . ?
P1 C7 1.7953(12) 2_455 ?
P1 C7 1.7954(12) . ?
N1 C1 1.1556(16) . ?
N2 C1 1.3061(16) . ?
N2 C2 1.3105(16) . ?
N3 C2 1.1507(16) . ?
N3 Mn1 2.2087(11) 1_545 ?
N7 C5 1.178(3) . ?
N7 C6 1.184(3) 3_565 ?
N8 C5 1.303(4) . ?
N8 C6 1.306(3) . ?
N8 C5 1.919(4) 3_565 ?
N8 C6 1.922(4) 3_565 ?
C5 C6 0.931(4) 3_565 ?
C5 N8 1.919(4) 3_565 ?
C6 C5 0.931(4) 3_565 ?
C6 N7 1.184(3) 3_565 ?
C6 N8 1.922(4) 3_565 ?
C7 C8 1.3942(18) . ?
C7 C12 1.3965(18) . ?
C8 C9 1.3881(19) . ?
C9 C10 1.384(2) . ?
C10 C11 1.389(2) . ?
C11 C12 1.3840(19) . ?
C13 C14 1.3909(17) . ?
C13 C18 1.4003(17) . ?
C14 C15 1.3929(18) . ?
C15 C16 1.385(2) . ?
C16 C17 1.387(2) . ?
C17 C18 1.3841(18) . ?
